data_1505123
loop_
_publ_author_name
'Du, Hongzhi'
'Pang, Xuan'
'Yu, Haiyang'
'Zhuang, Xiuli'
'Chen, Xuesi'
'Cui, Dongmei'
'Wang, Xianhong'
'Jing, Xiabin'

_publ_section_title
;
 Polymerization ofrac-Lactide Using Schiff Base Aluminum
 Catalysts:&#x00A0; Structure, Activity, and Stereoselectivity
;
_journal_issue 6
_journal_name_full Macromolecules
_journal_page_first 1904
_journal_paper_doi 10.1021/ma062194u
_journal_volume 40
_journal_year 2007
_chemical_formula_sum 'C22 H27 Al N2 O3'
_chemical_formula_weight 394.44
_chemical_name_systematic
; 
 ? 
;
_space_group_IT_number 14
_symmetry_cell_setting monoclinic
_symmetry_space_group_name_Hall '-P 2ybc'
_symmetry_space_group_name_H-M 'P 1 21/c 1'
_atom_sites_solution_hydrogens geom
_atom_sites_solution_primary direct
_atom_sites_solution_secondary difmap
_audit_creation_method SHELXL-97
_cell_angle_alpha 90.00
_cell_angle_beta 94.0610(10)
_cell_angle_gamma 90.00
_cell_formula_units_Z 4
_cell_length_a 11.0321(9)
_cell_length_b 10.2287(8)
_cell_length_c 18.3383(15)
_cell_measurement_reflns_used 2263
_cell_measurement_temperature 187(2)
_cell_measurement_theta_max 23.01
_cell_measurement_theta_min 2.23
_cell_volume 2064.2(3)
_computing_cell_refinement 'Bruker SMART'
_computing_data_collection 'Bruker SMART'
_computing_data_reduction 'Bruker SAINT'
_computing_molecular_graphics 'Bruker SHELXTL'
_computing_publication_material 'Bruker SHELXTL'
_computing_structure_refinement 'SHELXL-97 (Sheldrick, 1997)'
_computing_structure_solution 'SHELXS-97 (Sheldrick, 1990)'
_diffrn_ambient_temperature 187(2)
_diffrn_measured_fraction_theta_full 0.995
_diffrn_measured_fraction_theta_max 0.995
_diffrn_measurement_device_type 'CCD area detector'
_diffrn_measurement_method 'phi and omega scans'
_diffrn_radiation_monochromator graphite
_diffrn_radiation_source 'fine-focus sealed tube'
_diffrn_radiation_type MoK\a
_diffrn_radiation_wavelength 0.71073
_diffrn_reflns_av_R_equivalents 0.0361
_diffrn_reflns_av_sigmaI/netI 0.0453
_diffrn_reflns_limit_h_max 13
_diffrn_reflns_limit_h_min -13
_diffrn_reflns_limit_k_max 5
_diffrn_reflns_limit_k_min -12
_diffrn_reflns_limit_l_max 22
_diffrn_reflns_limit_l_min -21
_diffrn_reflns_number 11248
_diffrn_reflns_theta_full 26.06
_diffrn_reflns_theta_max 26.06
_diffrn_reflns_theta_min 1.85
_exptl_absorpt_coefficient_mu 0.123
_exptl_absorpt_correction_T_max 0.9891
_exptl_absorpt_correction_T_min 0.9604
_exptl_absorpt_correction_type multi-scan
_exptl_crystal_density_diffrn 1.269
_exptl_crystal_density_method 'not measured'
_exptl_crystal_F_000 840
_exptl_crystal_size_max 0.33
_exptl_crystal_size_mid 0.16
_exptl_crystal_size_min 0.09
_refine_diff_density_max 0.501
_refine_diff_density_min -0.503
_refine_diff_density_rms 0.061
_refine_ls_extinction_method none
_refine_ls_goodness_of_fit_ref 1.025
_refine_ls_hydrogen_treatment constr
_refine_ls_matrix_type full
_refine_ls_number_parameters 117
_refine_ls_number_reflns 4073
_refine_ls_number_restraints 0
_refine_ls_restrained_S_all 1.025
_refine_ls_R_factor_all 0.0847
_refine_ls_R_factor_gt 0.0646
_refine_ls_shift/su_max 0.000
_refine_ls_shift/su_mean 0.000
_refine_ls_structure_factor_coef Fsqd
_refine_ls_weighting_details 'calc w=1/[\s^2^(Fo^2^)+(0.0616P)^2^+2.6996P] where P=(Fo^2^+2Fc^2^)/3'
_refine_ls_weighting_scheme calc
_refine_ls_wR_factor_gt 0.1478
_refine_ls_wR_factor_ref 0.1604
_reflns_number_gt 3127
_reflns_number_total 4073
_reflns_threshold_expression >2sigma(I)
_cod_data_source_file ma062194usi20060921_060511.cif
_cod_data_source_block q227
_cod_depositor_comments
;
The following automatic conversions were performed:

'_symmetry_cell_setting' value 'Monoclinic' changed to 'monoclinic'
according to /home/saulius/struct/CIF-dictionaries/cif_core.dic
dictionary named 'cif_core.dic' version 2.4.1 from
2010-06-29.

'_exptl_absorpt_correction_type' value 'Multi-scan'
changed to 'multi-scan' according to
/home/saulius/struct/CIF-dictionaries/cif_core.dic dictionary named
'cif_core.dic' version 2.4.1 from 2010-06-29.

Automatic conversion script
Id: cif_fix_values 1715 2011-07-08 13:25:40Z adriana 
;
_cod_original_sg_symbol_H-M P2(1)/c
_cod_database_code 1505123

loop_
_symmetry_equiv_pos_as_xyz
'x, y, z'
'-x, y+1/2, -z+1/2'
'-x, -y, -z'
'x, -y-1/2, z-1/2'

loop_
_atom_site_label
_atom_site_type_symbol
_atom_site_fract_x
_atom_site_fract_y
_atom_site_fract_z
_atom_site_U_iso_or_equiv
_atom_site_adp_type
_atom_site_occupancy
_atom_site_symmetry_multiplicity
_atom_site_calc_flag
_atom_site_refinement_flags
Al1 Al 0.21971(7) 0.52590(8) 0.07929(4) 0.0247(2) Uiso 1 1 d .
N1 N 0.12204(19) 0.6213(2) 0.00054(12) 0.0251(5) Uiso 1 1 d .
N2 N 0.31528(19) 0.4577(2) -0.00361(12) 0.0253(5) Uiso 1 1 d .
O1 O 0.35010(17) 0.60896(19) 0.11289(10) 0.0309(5) Uiso 1 1 d .
O2 O 0.18805(17) 0.36095(19) 0.10339(10) 0.0297(5) Uiso 1 1 d .
O3 O 0.11443(17) 0.58162(19) 0.14533(10) 0.0289(4) Uiso 1 1 d .
C1 C 0.2359(2) 0.2456(3) 0.08748(15) 0.0292(6) Uiso 1 1 d .
C2 C 0.2053(3) 0.1350(3) 0.12704(17) 0.0368(7) Uiso 1 1 d .
H2 H 0.1534 0.1441 0.1659 0.044 Uiso 1 1 calc R
C3 C 0.2494(3) 0.0128(3) 0.11072(18) 0.0416(8) Uiso 1 1 d .
H3 H 0.2270 -0.0610 0.1382 0.050 Uiso 1 1 calc R
C4 C 0.3264(3) -0.0031(4) 0.05427(18) 0.0438(8) Uiso 1 1 d .
H4 H 0.3562 -0.0873 0.0429 0.053 Uiso 1 1 calc R
C5 C 0.3584(3) 0.1045(3) 0.01536(18) 0.0390(7) Uiso 1 1 d .
H5 H 0.4112 0.0939 -0.0230 0.047 Uiso 1 1 calc R
C6 C 0.3151(3) 0.2302(3) 0.03077(16) 0.0307(6) Uiso 1 1 d .
C7 C 0.3500(2) 0.3393(3) -0.01256(16) 0.0293(6) Uiso 1 1 d .
H7 H 0.4025 0.3227 -0.0504 0.035 Uiso 1 1 calc R
C8 C 0.3566(2) 0.5594(3) -0.05259(15) 0.0283(6) Uiso 1 1 d .
H8A H 0.4241 0.5248 -0.0797 0.034 Uiso 1 1 calc R
H8B H 0.3876 0.6351 -0.0233 0.034 Uiso 1 1 calc R
C9 C 0.2521(2) 0.6048(3) -0.10752(15) 0.0291(6) Uiso 1 1 d .
C10 C 0.2514(3) 0.5268(3) -0.17850(16) 0.0374(7) Uiso 1 1 d .
H10A H 0.1808 0.5522 -0.2108 0.056 Uiso 1 1 calc R
H10B H 0.2471 0.4332 -0.1676 0.056 Uiso 1 1 calc R
H10C H 0.3260 0.5450 -0.2027 0.056 Uiso 1 1 calc R
C11 C 0.2713(3) 0.7497(3) -0.12279(18) 0.0421(8) Uiso 1 1 d .
H11A H 0.3549 0.7638 -0.1360 0.063 Uiso 1 1 calc R
H11B H 0.2570 0.8007 -0.0790 0.063 Uiso 1 1 calc R
H11C H 0.2144 0.7778 -0.1632 0.063 Uiso 1 1 calc R
C12 C 0.1287(2) 0.5811(3) -0.07613(15) 0.0286(6) Uiso 1 1 d .
H12A H 0.0656 0.6290 -0.1065 0.034 Uiso 1 1 calc R
H12B H 0.1094 0.4868 -0.0802 0.034 Uiso 1 1 calc R
C13 C 0.0502(2) 0.7176(3) 0.01257(15) 0.0275(6) Uiso 1 1 d .
H13 H 0.0159 0.7635 -0.0290 0.033 Uiso 1 1 calc R
C14 C 0.0173(2) 0.7618(3) 0.08288(15) 0.0282(6) Uiso 1 1 d .
C15 C -0.0575(3) 0.8728(3) 0.08660(17) 0.0364(7) Uiso 1 1 d .
H15 H -0.0809 0.9199 0.0432 0.044 Uiso 1 1 calc R
C16 C -0.0973(3) 0.9138(3) 0.15230(18) 0.0421(8) Uiso 1 1 d .
H16 H -0.1463 0.9899 0.1545 0.051 Uiso 1 1 calc R
C17 C -0.0649(3) 0.8427(3) 0.21547(18) 0.0387(7) Uiso 1 1 d .
H17 H -0.0919 0.8709 0.2610 0.046 Uiso 1 1 calc R
C18 C 0.0055(3) 0.7321(3) 0.21279(16) 0.0323(7) Uiso 1 1 d .
H18 H 0.0247 0.6837 0.2563 0.039 Uiso 1 1 calc R
C19 C 0.0498(2) 0.6891(3) 0.14667(15) 0.0255(6) Uiso 1 1 d .
C20 C 0.3734(3) 0.6495(3) 0.18653(15) 0.0306(6) Uiso 1 1 d .
H20 H 0.3021 0.7005 0.2016 0.037 Uiso 1 1 calc R
C21 C 0.3910(3) 0.5311(3) 0.23567(18) 0.0408(8) Uiso 1 1 d .
H21A H 0.3155 0.4805 0.2342 0.061 Uiso 1 1 calc R
H21B H 0.4126 0.5598 0.2859 0.061 Uiso 1 1 calc R
H21C H 0.4564 0.4765 0.2187 0.061 Uiso 1 1 calc R
C22 C 0.4848(3) 0.7364(3) 0.19288(18) 0.0427(8) Uiso 1 1 d .
H22A H 0.5553 0.6874 0.1780 0.064 Uiso 1 1 calc R
H22B H 0.5000 0.7653 0.2437 0.064 Uiso 1 1 calc R
H22C H 0.4712 0.8128 0.1611 0.064 Uiso 1 1 calc R

loop_
_atom_type_symbol
_atom_type_description
_atom_type_scat_dispersion_real
_atom_type_scat_dispersion_imag
_atom_type_scat_source
C C 0.0033 0.0016 'International Tables Vol C Tables 4.2.6.8 and 6.1.1.4'
H H 0.0000 0.0000 'International Tables Vol C Tables 4.2.6.8 and 6.1.1.4'
N N 0.0061 0.0033 'International Tables Vol C Tables 4.2.6.8 and 6.1.1.4'
O O 0.0106 0.0060 'International Tables Vol C Tables 4.2.6.8 and 6.1.1.4'
Al Al 0.0645 0.0514 'International Tables Vol C Tables 4.2.6.8 and 6.1.1.4'

loop_
_geom_angle_atom_site_label_1
_geom_angle_atom_site_label_2
_geom_angle_atom_site_label_3
_geom_angle
O1 Al1 O2 122.93(10)
O1 Al1 O3 99.25(9)
O2 Al1 O3 89.20(9)
O1 Al1 N1 114.02(10)
O2 Al1 N1 122.45(10)
O3 Al1 N1 89.49(9)
O1 Al1 N2 88.44(9)
O2 Al1 N2 88.97(9)
O3 Al1 N2 171.80(9)
N1 Al1 N2 84.75(9)
C13 N1 C12 116.6(2)
C13 N1 Al1 123.74(19)
C12 N1 Al1 119.60(17)
C7 N2 C8 118.8(2)
C7 N2 Al1 126.4(2)
C8 N2 Al1 114.49(17)
C20 O1 Al1 124.60(17)
C1 O2 Al1 134.03(18)
C19 O3 Al1 130.22(18)
O2 C1 C2 119.3(3)
O2 C1 C6 122.3(3)
C2 C1 C6 118.4(3)
C3 C2 C1 121.2(3)
C3 C2 H2 119.4
C1 C2 H2 119.4
C2 C3 C4 120.6(3)
C2 C3 H3 119.7
C4 C3 H3 119.7
C5 C4 C3 119.0(3)
C5 C4 H4 120.5
C3 C4 H4 120.5
C4 C5 C6 121.7(3)
C4 C5 H5 119.2
C6 C5 H5 119.2
C5 C6 C1 119.1(3)
C5 C6 C7 119.3(3)
C1 C6 C7 121.6(3)
N2 C7 C6 124.6(3)
N2 C7 H7 117.7
C6 C7 H7 117.7
N2 C8 C9 111.2(2)
N2 C8 H8A 109.4
C9 C8 H8A 109.4
N2 C8 H8B 109.4
C9 C8 H8B 109.4
H8A C8 H8B 108.0
C10 C9 C11 110.1(2)
C10 C9 C12 106.6(2)
C11 C9 C12 111.1(2)
C10 C9 C8 110.9(2)
C11 C9 C8 107.7(2)
C12 C9 C8 110.4(2)
C9 C10 H10A 109.5
C9 C10 H10B 109.5
H10A C10 H10B 109.5
C9 C10 H10C 109.5
H10A C10 H10C 109.5
H10B C10 H10C 109.5
C9 C11 H11A 109.5
C9 C11 H11B 109.5
H11A C11 H11B 109.5
C9 C11 H11C 109.5
H11A C11 H11C 109.5
H11B C11 H11C 109.5
N1 C12 C9 114.8(2)
N1 C12 H12A 108.6
C9 C12 H12A 108.6
N1 C12 H12B 108.6
C9 C12 H12B 108.6
H12A C12 H12B 107.5
N1 C13 C14 126.1(3)
N1 C13 H13 117.0
C14 C13 H13 117.0
C15 C14 C19 120.0(3)
C15 C14 C13 118.9(3)
C19 C14 C13 120.9(3)
C16 C15 C14 120.8(3)
C16 C15 H15 119.6
C14 C15 H15 119.6
C15 C16 C17 119.3(3)
C15 C16 H16 120.3
C17 C16 H16 120.3
C18 C17 C16 120.8(3)
C18 C17 H17 119.6
C16 C17 H17 119.6
C17 C18 C19 121.2(3)
C17 C18 H18 119.4
C19 C18 H18 119.4
O3 C19 C18 120.0(2)
O3 C19 C14 122.2(2)
C18 C19 C14 117.8(3)
O1 C20 C22 109.6(2)
O1 C20 C21 109.9(2)
C22 C20 C21 110.8(3)
O1 C20 H20 108.8
C22 C20 H20 108.8
C21 C20 H20 108.8
C20 C21 H21A 109.5
C20 C21 H21B 109.5
H21A C21 H21B 109.5
C20 C21 H21C 109.5
H21A C21 H21C 109.5
H21B C21 H21C 109.5
C20 C22 H22A 109.5
C20 C22 H22B 109.5
H22A C22 H22B 109.5
C20 C22 H22C 109.5
H22A C22 H22C 109.5
H22B C22 H22C 109.5

loop_
_geom_bond_atom_site_label_1
_geom_bond_atom_site_label_2
_geom_bond_distance
Al1 O1 1.745(2)
Al1 O2 1.785(2)
Al1 O3 1.828(2)
Al1 N1 1.995(2)
Al1 N2 2.034(2)
N1 C13 1.293(3)
N1 C12 1.472(3)
N2 C7 1.285(3)
N2 C8 1.467(3)
O1 C20 1.419(3)
O2 C1 1.333(3)
O3 C19 1.312(3)
C1 C2 1.398(4)
C1 C6 1.414(4)
C2 C3 1.382(4)
C2 H2 0.9500
C3 C4 1.394(4)
C3 H3 0.9500
C4 C5 1.372(5)
C4 H4 0.9500
C5 C6 1.407(4)
C5 H5 0.9500
C6 C7 1.439(4)
C7 H7 0.9500
C8 C9 1.547(4)
C8 H8A 0.9900
C8 H8B 0.9900
C9 C10 1.526(4)
C9 C11 1.526(4)
C9 C12 1.534(4)
C10 H10A 0.9800
C10 H10B 0.9800
C10 H10C 0.9800
C11 H11A 0.9800
C11 H11B 0.9800
C11 H11C 0.9800
C12 H12A 0.9900
C12 H12B 0.9900
C13 C14 1.437(4)
C13 H13 0.9500
C14 C15 1.409(4)
C14 C19 1.410(4)
C15 C16 1.377(4)
C15 H15 0.9500
C16 C17 1.393(4)
C16 H16 0.9500
C17 C18 1.376(4)
C17 H17 0.9500
C18 C19 1.409(4)
C18 H18 0.9500
C20 C22 1.515(4)
C20 C21 1.513(4)
C20 H20 1.0000
C21 H21A 0.9800
C21 H21B 0.9800
C21 H21C 0.9800
C22 H22A 0.9800
C22 H22B 0.9800
C22 H22C 0.9800
